data_7718651
loop_
_publ_author_name
'Sarwar, Hafiz Muhammad Rizwan'
'Jamshaid, Muhammad'
'Masood, Sara'
'Chaudhry, Gul-E-Saba'
'Fatima, Sameen'
'Zahra, Itrat'
'Akhtar, Arusa'
'Tahir, Muhammad Nawaz'
'Mughal, Ehsan Ullah'
'Zafar, M. Naveed'

_publ_section_title
;
 Water soluble palladium complexes bearing NNN-pincer ligands: synthesis,
 DFT modeling, cT-DNA interactions and <i>in vitro</i> cytotoxicity
 studies against breast cancer cell lines.
;
_journal_issue 23
_journal_name_full 'Dalton transactions (Cambridge, England : 2003)'
_journal_page_first 9236
_journal_page_last 9249
_journal_paper_doi 10.1039/d5dt00224a
_journal_volume 54
_journal_year 2025
_chemical_formula_sum 'C20 H17 Cl F3 N5 O5 Pd S'
_chemical_formula_weight 638.30
_space_group_crystal_system monoclinic
_space_group_IT_number 14
_space_group_name_Hall '-P 2yn'
_space_group_name_H-M_alt 'P 1 21/n 1'
_atom_sites_solution_hydrogens geom
_audit_creation_method SHELXL-2014/7
_audit_update_record
;
2025-01-27 deposited with the CCDC.	2025-05-05 downloaded from the CCDC.
;
_cell_angle_alpha 90
_cell_angle_beta 90.280(4)
_cell_angle_gamma 90
_cell_formula_units_Z 4
_cell_length_a 12.6320(9)
_cell_length_b 10.6526(8)
_cell_length_c 17.3754(13)
_cell_measurement_temperature 296(2)
_cell_volume 2338.1(3)
_computing_structure_refinement 'SHELXL-2014/7 (Sheldrick, 2014)'
_diffrn_ambient_temperature 296(2)
_diffrn_measured_fraction_theta_full 0.997
_diffrn_measured_fraction_theta_max 0.993
_diffrn_radiation_type MoK\a
_diffrn_radiation_wavelength 0.71073
_diffrn_reflns_av_R_equivalents 0.0440
_diffrn_reflns_av_unetI/netI 0.0546
_diffrn_reflns_Laue_measured_fraction_full 0.997
_diffrn_reflns_Laue_measured_fraction_max 0.993
_diffrn_reflns_limit_h_max 16
_diffrn_reflns_limit_h_min -14
_diffrn_reflns_limit_k_max 8
_diffrn_reflns_limit_k_min -14
_diffrn_reflns_limit_l_max 16
_diffrn_reflns_limit_l_min -22
_diffrn_reflns_number 16077
_diffrn_reflns_point_group_measured_fraction_full 0.997
_diffrn_reflns_point_group_measured_fraction_max 0.993
_diffrn_reflns_theta_full 27.000
_diffrn_reflns_theta_max 27.974
_diffrn_reflns_theta_min 2.344
_exptl_absorpt_coefficient_mu 1.065
_exptl_crystal_density_diffrn 1.813
_exptl_crystal_F_000 1272
_exptl_crystal_size_max 0.400
_exptl_crystal_size_mid 0.180
_exptl_crystal_size_min 0.160
_refine_diff_density_max 1.440
_refine_diff_density_min -0.753
_refine_diff_density_rms 0.097
_refine_ls_extinction_method none
_refine_ls_goodness_of_fit_ref 1.068
_refine_ls_hydrogen_treatment constr
_refine_ls_matrix_type full
_refine_ls_number_parameters 327
_refine_ls_number_reflns 5589
_refine_ls_number_restraints 0
_refine_ls_restrained_S_all 1.068
_refine_ls_R_factor_all 0.0615
_refine_ls_R_factor_gt 0.0414
_refine_ls_shift/su_max 0.001
_refine_ls_shift/su_mean 0.000
_refine_ls_structure_factor_coef Fsqd
_refine_ls_weighting_details 'w=1/[\s^2^(Fo^2^)+(0.0486P)^2^+0.9510P] where P=(Fo^2^+2Fc^2^)/3'
_refine_ls_weighting_scheme calc
_refine_ls_wR_factor_gt 0.0992
_refine_ls_wR_factor_ref 0.1097
_reflns_Friedel_coverage 0.000
_reflns_number_gt 4291
_reflns_number_total 5589
_reflns_threshold_expression 'I > 2\s(I)'
_cod_data_source_file d5dt00224a2.cif
_cod_data_source_block shelx
_cod_depositor_comments 'Adding full bibliography for 7718651.cif.'
_cod_original_sg_symbol_H-M 'P 21/n'
_cod_database_code 7718651
_shelx_shelxl_version_number 2014/7
_shelx_space_group_comment
;
The symmetry employed for this shelxl refinement is uniquely defined
by the following loop, which should always be used as a source of
symmetry information in preference to the above space-group names.
They are only intended as comments.
;
_shelx_estimated_absorpt_t_min 0.675
_shelx_estimated_absorpt_t_max 0.848

loop_
_space_group_symop_operation_xyz
'x, y, z'
'-x+1/2, y+1/2, -z+1/2'
'-x, -y, -z'
'x-1/2, -y-1/2, z-1/2'

loop_
_atom_site_label
_atom_site_type_symbol
_atom_site_fract_x
_atom_site_fract_y
_atom_site_fract_z
_atom_site_U_iso_or_equiv
_atom_site_adp_type
_atom_site_occupancy
_atom_site_site_symmetry_order
_atom_site_calc_flag
_atom_site_refinement_flags_posn
_atom_site_refinement_flags_adp
_atom_site_refinement_flags_occupancy
_atom_site_disorder_assembly
_atom_site_disorder_group
Pd1 Pd 0.32545(2) 0.17512(2) 0.31017(2) 0.02818(10) Uani 1 1 d . . . . .
Cl1 Cl 0.26383(8) 0.34064(9) 0.23879(6) 0.0470(3) Uani 1 1 d . . . . .
O1 O 0.1252(2) -0.0017(2) 0.45744(15) 0.0441(7) Uani 1 1 d . . . . .
O2 O 0.6377(2) 0.0770(3) 0.31818(19) 0.0600(9) Uani 1 1 d . . . . .
N1 N 0.0415(2) 0.1862(3) 0.28403(18) 0.0375(7) Uani 1 1 d . . . . .
N2 N 0.1863(2) 0.1240(3) 0.35892(16) 0.0290(6) Uani 1 1 d . . . . .
N3 N 0.3751(2) 0.0400(3) 0.37538(15) 0.0293(6) Uani 1 1 d . . . . .
N4 N 0.4831(2) 0.1753(3) 0.28219(18) 0.0358(7) Uani 1 1 d . . . . .
N5 N 0.5144(2) 0.2778(3) 0.16414(18) 0.0386(7) Uani 1 1 d . . . . .
C1 C 0.0789(3) 0.1078(4) 0.2215(2) 0.0456(10) Uani 1 1 d . . . . .
H1A H 0.0977 0.0265 0.2412 0.068 Uiso 1 1 calc R U . . .
H1B H 0.1399 0.1459 0.1985 0.068 Uiso 1 1 calc R U . . .
H1C H 0.0239 0.0990 0.1835 0.068 Uiso 1 1 calc R U . . .
C2 C -0.0481(3) 0.2562(4) 0.2722(3) 0.0521(11) Uani 1 1 d . . . . .
H2 H -0.0828 0.2521 0.2249 0.063 Uiso 1 1 calc R U . . .
C3 C -0.0872(4) 0.3315(5) 0.3285(3) 0.0617(13) Uani 1 1 d . . . . .
H3 H -0.1475 0.3796 0.3199 0.074 Uiso 1 1 calc R U . . .
C4 C -0.0359(4) 0.3356(4) 0.3987(3) 0.0568(12) Uani 1 1 d . . . . .
H4 H -0.0619 0.3867 0.4377 0.068 Uiso 1 1 calc R U . . .
C5 C 0.0528(3) 0.2651(4) 0.4115(2) 0.0435(9) Uani 1 1 d . . . . .
H5 H 0.0868 0.2673 0.4591 0.052 Uiso 1 1 calc R U . . .
C6 C 0.0924(3) 0.1892(3) 0.3520(2) 0.0336(8) Uani 1 1 d . . . . .
C7 C 0.1949(3) 0.0361(3) 0.41556(19) 0.0304(7) Uani 1 1 d . . . . .
C8 C 0.3056(3) -0.0169(3) 0.42075(19) 0.0318(8) Uani 1 1 d . . . . .
C9 C 0.3378(3) -0.1161(3) 0.4660(2) 0.0398(9) Uani 1 1 d . . . . .
H9 H 0.2903 -0.1562 0.4985 0.048 Uiso 1 1 calc R U . . .
C10 C 0.4415(4) -0.1545(3) 0.4623(2) 0.0449(10) Uani 1 1 d . . . . .
H10 H 0.4640 -0.2231 0.4912 0.054 Uiso 1 1 calc R U . . .
C11 C 0.5129(3) -0.0918(4) 0.4157(2) 0.0420(9) Uani 1 1 d . . . . .
H11 H 0.5836 -0.1161 0.4138 0.050 Uiso 1 1 calc R U . . .
C12 C 0.4766(3) 0.0069(3) 0.3724(2) 0.0330(8) Uani 1 1 d . . . . .
C13 C 0.5430(3) 0.0908(4) 0.3215(2) 0.0391(9) Uani 1 1 d . . . . .
C14 C 0.5362(3) 0.2666(4) 0.2401(2) 0.0367(8) Uani 1 1 d . . . . .
C15 C 0.6076(3) 0.3492(4) 0.2732(2) 0.0448(10) Uani 1 1 d . . . . .
H15 H 0.6229 0.3428 0.3255 0.054 Uiso 1 1 calc R U . . .
C16 C 0.6564(3) 0.4403(4) 0.2302(3) 0.0519(11) Uani 1 1 d . . . . .
H16 H 0.7049 0.4949 0.2528 0.062 Uiso 1 1 calc R U . . .
C17 C 0.6322(3) 0.4492(4) 0.1530(3) 0.0522(11) Uani 1 1 d . . . . .
H17 H 0.6646 0.5101 0.1229 0.063 Uiso 1 1 calc R U . . .
C18 C 0.5615(3) 0.3696(4) 0.1211(2) 0.0465(10) Uani 1 1 d . . . . .
H18 H 0.5446 0.3771 0.0692 0.056 Uiso 1 1 calc R U . . .
C19 C 0.4438(4) 0.1898(4) 0.1245(2) 0.0569(12) Uani 1 1 d . . . . .
H19A H 0.4729 0.1067 0.1274 0.085 Uiso 1 1 calc R U . . .
H19B H 0.4366 0.2141 0.0715 0.085 Uiso 1 1 calc R U . . .
H19C H 0.3756 0.1909 0.1486 0.085 Uiso 1 1 calc R U . . .
S1 S 0.77713(9) 0.13332(11) 0.05914(7) 0.0501(3) Uani 1 1 d . . . . .
F1 F 0.9016(4) 0.0521(6) -0.0475(3) 0.164(2) Uani 1 1 d . . . . .
F2 F 0.7424(4) 0.0160(4) -0.0697(2) 0.1402(18) Uani 1 1 d . . . . .
F3 F 0.8220(5) -0.0912(4) 0.0164(3) 0.172(2) Uani 1 1 d . . . . .
O3 O 0.6776(4) 0.0901(4) 0.0797(3) 0.1098(16) Uani 1 1 d . . . . .
O4 O 0.8606(4) 0.1237(4) 0.1131(2) 0.0913(13) Uani 1 1 d . . . . .
O5 O 0.7749(3) 0.2498(3) 0.0194(2) 0.0832(12) Uani 1 1 d . . . . .
C20 C 0.8119(5) 0.0246(6) -0.0157(4) 0.0863(19) Uani 1 1 d . . . . .

loop_
_atom_site_aniso_label
_atom_site_aniso_U_11
_atom_site_aniso_U_22
_atom_site_aniso_U_33
_atom_site_aniso_U_23
_atom_site_aniso_U_13
_atom_site_aniso_U_12
Pd1 0.02173(14) 0.03005(16) 0.03275(15) 0.00491(10) -0.00164(10) 0.00134(10)
Cl1 0.0404(6) 0.0422(6) 0.0585(6) 0.0219(4) -0.0063(5) 0.0010(4)
O1 0.0375(15) 0.0456(16) 0.0492(16) 0.0122(12) 0.0078(13) -0.0047(12)
O2 0.0269(15) 0.076(2) 0.077(2) 0.0195(17) 0.0068(15) 0.0163(14)
N1 0.0284(16) 0.0428(19) 0.0412(17) 0.0023(13) -0.0032(13) -0.0008(13)
N2 0.0216(14) 0.0336(16) 0.0318(14) 0.0008(12) -0.0028(11) 0.0014(12)
N3 0.0291(15) 0.0290(15) 0.0299(14) -0.0006(11) -0.0045(12) 0.0013(12)
N4 0.0236(15) 0.0434(18) 0.0403(16) 0.0082(13) 0.0017(13) 0.0022(13)
N5 0.0302(17) 0.0484(19) 0.0371(16) -0.0012(14) 0.0042(13) 0.0045(14)
C1 0.044(2) 0.051(3) 0.042(2) -0.0080(18) -0.0078(18) -0.0006(19)
C2 0.036(2) 0.068(3) 0.052(3) 0.011(2) -0.013(2) 0.005(2)
C3 0.044(3) 0.077(4) 0.064(3) 0.009(2) -0.002(2) 0.025(2)
C4 0.053(3) 0.061(3) 0.057(3) -0.005(2) 0.006(2) 0.016(2)
C5 0.039(2) 0.050(2) 0.042(2) -0.0005(18) -0.0025(18) 0.0063(18)
C6 0.0261(18) 0.036(2) 0.0393(19) 0.0062(15) 0.0007(15) -0.0031(14)
C7 0.0282(18) 0.0277(18) 0.0352(18) -0.0013(14) -0.0015(14) -0.0024(14)
C8 0.037(2) 0.0258(18) 0.0323(17) -0.0013(13) -0.0056(15) 0.0014(14)
C9 0.047(2) 0.030(2) 0.042(2) 0.0065(16) -0.0032(18) -0.0012(17)
C10 0.054(3) 0.029(2) 0.051(2) 0.0040(16) -0.012(2) 0.0064(17)
C11 0.042(2) 0.035(2) 0.049(2) -0.0031(17) -0.0106(18) 0.0114(17)
C12 0.0310(19) 0.0324(19) 0.0355(18) -0.0042(14) -0.0065(15) 0.0070(14)
C13 0.031(2) 0.048(2) 0.039(2) -0.0018(16) 0.0001(16) 0.0111(16)
C14 0.0227(18) 0.047(2) 0.041(2) 0.0065(16) 0.0052(15) 0.0080(15)
C15 0.029(2) 0.059(3) 0.046(2) 0.0069(18) -0.0037(17) -0.0055(17)
C16 0.033(2) 0.057(3) 0.065(3) 0.006(2) 0.001(2) -0.0081(19)
C17 0.037(2) 0.055(3) 0.064(3) 0.015(2) 0.016(2) 0.000(2)
C18 0.046(3) 0.054(3) 0.040(2) 0.0108(18) 0.0115(18) 0.010(2)
C19 0.056(3) 0.073(3) 0.041(2) -0.011(2) 0.001(2) -0.003(2)
S1 0.0433(6) 0.0544(7) 0.0525(6) -0.0019(5) -0.0065(5) -0.0010(5)
F1 0.116(4) 0.242(6) 0.135(4) -0.062(4) 0.053(3) 0.012(4)
F2 0.154(4) 0.151(4) 0.114(3) -0.072(3) -0.065(3) 0.020(3)
F3 0.239(6) 0.061(3) 0.217(6) -0.043(3) -0.045(5) 0.064(3)
O3 0.088(3) 0.091(3) 0.151(4) -0.011(3) 0.048(3) -0.034(3)
O4 0.112(3) 0.090(3) 0.072(2) 0.001(2) -0.050(2) 0.014(2)
O5 0.107(3) 0.047(2) 0.094(3) 0.0118(19) -0.036(2) -0.0093(19)
C20 0.071(4) 0.088(5) 0.099(5) -0.033(4) -0.011(4) 0.023(3)

loop_
_atom_type_symbol
_atom_type_description
_atom_type_scat_dispersion_real
_atom_type_scat_dispersion_imag
_atom_type_scat_source
C C 0.0033 0.0016 'International Tables Vol C Tables 4.2.6.8 and 6.1.1.4'
H H 0.0000 0.0000 'International Tables Vol C Tables 4.2.6.8 and 6.1.1.4'
N N 0.0061 0.0033 'International Tables Vol C Tables 4.2.6.8 and 6.1.1.4'
O O 0.0106 0.0060 'International Tables Vol C Tables 4.2.6.8 and 6.1.1.4'
F F 0.0171 0.0103 'International Tables Vol C Tables 4.2.6.8 and 6.1.1.4'
S S 0.1246 0.1234 'International Tables Vol C Tables 4.2.6.8 and 6.1.1.4'
Cl Cl 0.1484 0.1585 'International Tables Vol C Tables 4.2.6.8 and 6.1.1.4'
Pd Pd -0.9988 1.0072 'International Tables Vol C Tables 4.2.6.8 and 6.1.1.4'

loop_
_geom_angle_atom_site_label_1
_geom_angle_atom_site_label_2
_geom_angle_atom_site_label_3
_geom_angle
_geom_angle_site_symmetry_1
_geom_angle_site_symmetry_3
_geom_angle_publ_flag
N3 Pd1 N2 80.49(11) . . ?
N3 Pd1 N4 80.07(12) . . ?
N2 Pd1 N4 160.50(11) . . ?
N3 Pd1 Cl1 176.92(9) . . ?
N2 Pd1 Cl1 98.04(8) . . ?
N4 Pd1 Cl1 101.45(9) . . ?
C6 N1 C2 120.8(3) . . ?
C6 N1 C1 121.0(3) . . ?
C2 N1 C1 118.2(3) . . ?
C7 N2 C6 118.4(3) . . ?
C7 N2 Pd1 114.8(2) . . ?
C6 N2 Pd1 125.0(2) . . ?
C8 N3 C12 122.7(3) . . ?
C8 N3 Pd1 118.3(2) . . ?
C12 N3 Pd1 118.9(2) . . ?
C13 N4 C14 117.4(3) . . ?
C13 N4 Pd1 114.8(2) . . ?
C14 N4 Pd1 126.6(2) . . ?
C14 N5 C18 120.6(3) . . ?
C14 N5 C19 121.5(3) . . ?
C18 N5 C19 117.8(3) . . ?
N1 C1 H1A 109.5 . . ?
N1 C1 H1B 109.5 . . ?
H1A C1 H1B 109.5 . . ?
N1 C1 H1C 109.5 . . ?
H1A C1 H1C 109.5 . . ?
H1B C1 H1C 109.5 . . ?
C3 C2 N1 121.0(4) . . ?
C3 C2 H2 119.5 . . ?
N1 C2 H2 119.5 . . ?
C2 C3 C4 119.0(4) . . ?
C2 C3 H3 120.5 . . ?
C4 C3 H3 120.5 . . ?
C5 C4 C3 120.5(4) . . ?
C5 C4 H4 119.7 . . ?
C3 C4 H4 119.7 . . ?
C4 C5 C6 119.4(4) . . ?
C4 C5 H5 120.3 . . ?
C6 C5 H5 120.3 . . ?
N1 C6 N2 118.3(3) . . ?
N1 C6 C5 119.3(3) . . ?
N2 C6 C5 122.3(3) . . ?
O1 C7 N2 127.2(3) . . ?
O1 C7 C8 120.9(3) . . ?
N2 C7 C8 111.8(3) . . ?
N3 C8 C9 119.6(3) . . ?
N3 C8 C7 114.0(3) . . ?
C9 C8 C7 126.3(3) . . ?
C10 C9 C8 118.7(4) . . ?
C10 C9 H9 120.6 . . ?
C8 C9 H9 120.6 . . ?
C9 C10 C11 120.5(4) . . ?
C9 C10 H10 119.8 . . ?
C11 C10 H10 119.8 . . ?
C12 C11 C10 118.2(4) . . ?
C12 C11 H11 120.9 . . ?
C10 C11 H11 120.9 . . ?
N3 C12 C11 120.1(4) . . ?
N3 C12 C13 113.7(3) . . ?
C11 C12 C13 126.1(3) . . ?
O2 C13 N4 127.4(4) . . ?
O2 C13 C12 120.5(3) . . ?
N4 C13 C12 112.1(3) . . ?
N5 C14 C15 118.6(4) . . ?
N5 C14 N4 118.6(3) . . ?
C15 C14 N4 122.7(3) . . ?
C16 C15 C14 121.1(4) . . ?
C16 C15 H15 119.4 . . ?
C14 C15 H15 119.4 . . ?
C15 C16 C17 118.7(4) . . ?
C15 C16 H16 120.7 . . ?
C17 C16 H16 120.7 . . ?
C18 C17 C16 120.0(4) . . ?
C18 C17 H17 120.0 . . ?
C16 C17 H17 120.0 . . ?
C17 C18 N5 120.9(4) . . ?
C17 C18 H18 119.6 . . ?
N5 C18 H18 119.6 . . ?
N5 C19 H19A 109.5 . . ?
N5 C19 H19B 109.5 . . ?
H19A C19 H19B 109.5 . . ?
N5 C19 H19C 109.5 . . ?
H19A C19 H19C 109.5 . . ?
H19B C19 H19C 109.5 . . ?
O3 S1 O4 118.7(3) . . ?
O3 S1 O5 113.5(3) . . ?
O4 S1 O5 113.5(2) . . ?
O3 S1 C20 101.4(3) . . ?
O4 S1 C20 104.4(3) . . ?
O5 S1 C20 102.4(3) . . ?
F2 C20 F1 107.4(7) . . ?
F2 C20 F3 107.3(6) . . ?
F1 C20 F3 107.4(6) . . ?
F2 C20 S1 113.9(4) . . ?
F1 C20 S1 112.3(5) . . ?
F3 C20 S1 108.1(5) . . ?

loop_
_geom_bond_atom_site_label_1
_geom_bond_atom_site_label_2
_geom_bond_distance
_geom_bond_site_symmetry_2
_geom_bond_publ_flag
Pd1 N3 1.934(3) . ?
Pd1 N2 2.030(3) . ?
Pd1 N4 2.053(3) . ?
Pd1 Cl1 2.2899(9) . ?
O1 C7 1.214(4) . ?
O2 C13 1.207(4) . ?
N1 C6 1.342(4) . ?
N1 C2 1.370(5) . ?
N1 C1 1.452(5) . ?
N2 C7 1.362(4) . ?
N2 C6 1.379(4) . ?
N3 C8 1.329(4) . ?
N3 C12 1.331(4) . ?
N4 C13 1.358(5) . ?
N4 C14 1.391(5) . ?
N5 C14 1.352(5) . ?
N5 C18 1.369(5) . ?
N5 C19 1.464(5) . ?
C1 H1A 0.9600 . ?
C1 H1B 0.9600 . ?
C1 H1C 0.9600 . ?
C2 C3 1.361(6) . ?
C2 H2 0.9300 . ?
C3 C4 1.379(6) . ?
C3 H3 0.9300 . ?
C4 C5 1.366(6) . ?
C4 H4 0.9300 . ?
C5 C6 1.407(5) . ?
C5 H5 0.9300 . ?
C7 C8 1.509(5) . ?
C8 C9 1.378(5) . ?
C9 C10 1.375(6) . ?
C9 H9 0.9300 . ?
C10 C11 1.386(6) . ?
C10 H10 0.9300 . ?
C11 C12 1.370(5) . ?
C11 H11 0.9300 . ?
C12 C13 1.514(5) . ?
C14 C15 1.384(5) . ?
C15 C16 1.373(6) . ?
C15 H15 0.9300 . ?
C16 C17 1.378(6) . ?
C16 H16 0.9300 . ?
C17 C18 1.348(6) . ?
C17 H17 0.9300 . ?
C18 H18 0.9300 . ?
C19 H19A 0.9600 . ?
C19 H19B 0.9600 . ?
C19 H19C 0.9600 . ?
S1 O3 1.387(4) . ?
S1 O4 1.411(4) . ?
S1 O5 1.420(4) . ?
S1 C20 1.797(6) . ?
F1 C20 1.297(8) . ?
F2 C20 1.286(6) . ?
F3 C20 1.359(8) . ?

loop_
_geom_torsion_atom_site_label_1
_geom_torsion_atom_site_label_2
_geom_torsion_atom_site_label_3
_geom_torsion_atom_site_label_4
_geom_torsion
_geom_torsion_site_symmetry_1
_geom_torsion_site_symmetry_2
_geom_torsion_site_symmetry_3
_geom_torsion_site_symmetry_4
_geom_torsion_publ_flag
C6 N1 C2 C3 0.7(6) . . . . ?
C1 N1 C2 C3 180.0(4) . . . . ?
N1 C2 C3 C4 -0.8(7) . . . . ?
C2 C3 C4 C5 0.1(8) . . . . ?
C3 C4 C5 C6 0.8(7) . . . . ?
C2 N1 C6 N2 -175.4(3) . . . . ?
C1 N1 C6 N2 5.3(5) . . . . ?
C2 N1 C6 C5 0.1(5) . . . . ?
C1 N1 C6 C5 -179.1(4) . . . . ?
C7 N2 C6 N1 -123.8(3) . . . . ?
Pd1 N2 C6 N1 72.2(4) . . . . ?
C7 N2 C6 C5 60.8(5) . . . . ?
Pd1 N2 C6 C5 -103.2(4) . . . . ?
C4 C5 C6 N1 -0.8(6) . . . . ?
C4 C5 C6 N2 174.5(4) . . . . ?
C6 N2 C7 O1 7.7(5) . . . . ?
Pd1 N2 C7 O1 173.4(3) . . . . ?
C6 N2 C7 C8 -174.1(3) . . . . ?
Pd1 N2 C7 C8 -8.5(3) . . . . ?
C12 N3 C8 C9 -1.2(5) . . . . ?
Pd1 N3 C8 C9 178.0(3) . . . . ?
C12 N3 C8 C7 179.6(3) . . . . ?
Pd1 N3 C8 C7 -1.3(4) . . . . ?
O1 C7 C8 N3 -175.2(3) . . . . ?
N2 C7 C8 N3 6.5(4) . . . . ?
O1 C7 C8 C9 5.6(5) . . . . ?
N2 C7 C8 C9 -172.7(3) . . . . ?
N3 C8 C9 C10 -0.8(5) . . . . ?
C7 C8 C9 C10 178.3(3) . . . . ?
C8 C9 C10 C11 2.1(6) . . . . ?
C9 C10 C11 C12 -1.6(6) . . . . ?
C8 N3 C12 C11 1.8(5) . . . . ?
Pd1 N3 C12 C11 -177.4(3) . . . . ?
C8 N3 C12 C13 -175.5(3) . . . . ?
Pd1 N3 C12 C13 5.3(4) . . . . ?
C10 C11 C12 N3 -0.4(5) . . . . ?
C10 C11 C12 C13 176.6(3) . . . . ?
C14 N4 C13 O2 -8.3(6) . . . . ?
Pd1 N4 C13 O2 -176.1(4) . . . . ?
C14 N4 C13 C12 173.1(3) . . . . ?
Pd1 N4 C13 C12 5.2(4) . . . . ?
N3 C12 C13 O2 174.4(4) . . . . ?
C11 C12 C13 O2 -2.7(6) . . . . ?
N3 C12 C13 N4 -6.8(4) . . . . ?
C11 C12 C13 N4 176.1(4) . . . . ?
C18 N5 C14 C15 -0.4(5) . . . . ?
C19 N5 C14 C15 176.8(4) . . . . ?
C18 N5 C14 N4 177.4(3) . . . . ?
C19 N5 C14 N4 -5.3(5) . . . . ?
C13 N4 C14 N5 124.3(4) . . . . ?
Pd1 N4 C14 N5 -69.4(4) . . . . ?
C13 N4 C14 C15 -57.9(5) . . . . ?
Pd1 N4 C14 C15 108.3(4) . . . . ?
N5 C14 C15 C16 -0.5(6) . . . . ?
N4 C14 C15 C16 -178.2(4) . . . . ?
C14 C15 C16 C17 0.6(7) . . . . ?
C15 C16 C17 C18 0.2(7) . . . . ?
C16 C17 C18 N5 -1.1(7) . . . . ?
C14 N5 C18 C17 1.3(6) . . . . ?
C19 N5 C18 C17 -176.1(4) . . . . ?
O3 S1 C20 F2 53.5(7) . . . . ?
O4 S1 C20 F2 177.5(6) . . . . ?
O5 S1 C20 F2 -63.9(6) . . . . ?
O3 S1 C20 F1 176.0(5) . . . . ?
O4 S1 C20 F1 -60.1(6) . . . . ?
O5 S1 C20 F1 58.5(6) . . . . ?
O3 S1 C20 F3 -65.7(5) . . . . ?
O4 S1 C20 F3 58.2(5) . . . . ?
O5 S1 C20 F3 176.9(5) . . . . ?
